data_7708016
loop_
_publ_author_name
'Shen, Yu-Hsuan'
'Esper, Alec M.'
'Ghiviriga, Ion'
'Abboud, Khalil A.'
'Schanze, Kirk S.'
'Ehm, Christian'
'Veige, Adam S.'

_publ_section_title
;
 SPAAC iClick: progress towards a bioorthogonal reaction in-corporating
 metal ions.
;
_journal_issue 36
_journal_name_full 'Dalton transactions (Cambridge, England : 2003)'
_journal_page_first 12681
_journal_page_last 12691
_journal_paper_doi 10.1039/d1dt02626g
_journal_volume 50
_journal_year 2021
_chemical_formula_sum 'C21 H20 N5 O3 Re'
_chemical_formula_weight 576.62
_space_group_crystal_system triclinic
_space_group_IT_number 2
_space_group_name_Hall '-P 1'
_space_group_name_H-M_alt 'P -1'
_atom_sites_solution_hydrogens geom
_atom_sites_solution_primary direct
_atom_sites_solution_secondary difmap
_audit_creation_method SHELXL-2018/3
_audit_update_record
;
2021-03-04 deposited with the CCDC.	2021-08-09 downloaded from the CCDC.
;
_cell_angle_alpha 77.240(15)
_cell_angle_beta 72.021(16)
_cell_angle_gamma 85.85(2)
_cell_formula_units_Z 2
_cell_length_a 10.099(7)
_cell_length_b 10.839(6)
_cell_length_c 11.962(9)
_cell_measurement_reflns_used 9594
_cell_measurement_temperature 100(2)
_cell_measurement_theta_max 28.0
_cell_measurement_theta_min 2.0
_cell_volume 1214.7(14)
_computing_cell_refinement 'Bruker APEX3 (Bruker, 2014)'
_computing_data_collection 'Bruker APEX3 (Bruker, 2014)'
_computing_data_reduction 'Bruker Apex3 SAINT (Bruker, 2014)'
_computing_molecular_graphics 'XP in SHELXTL-plus, Bruker 2014'
_computing_publication_material 'SHELXL2015, Sheldrick, G. M. 2015'
_computing_structure_refinement 'SHELXL2015, Sheldrick G. M. 2015'
_computing_structure_solution 'SHELXL2015, Sheldrick G. M. 2015'
_diffrn_ambient_temperature 100(2)
_diffrn_measured_fraction_theta_full 1.000
_diffrn_measured_fraction_theta_max 0.924
_diffrn_measurement_device_type 'D8 Venture with PHOTON III'
_diffrn_measurement_method 'phi and omega scans'
_diffrn_radiation_type MoK\a
_diffrn_radiation_wavelength 0.71073
_diffrn_reflns_av_R_equivalents 0.0451
_diffrn_reflns_av_unetI/netI 0.0263
_diffrn_reflns_Laue_measured_fraction_full 1.000
_diffrn_reflns_Laue_measured_fraction_max 0.924
_diffrn_reflns_limit_h_max 15
_diffrn_reflns_limit_h_min -15
_diffrn_reflns_limit_k_max 16
_diffrn_reflns_limit_k_min -16
_diffrn_reflns_limit_l_max 18
_diffrn_reflns_limit_l_min -17
_diffrn_reflns_number 77811
_diffrn_reflns_point_group_measured_fraction_full 1.000
_diffrn_reflns_point_group_measured_fraction_max 0.924
_diffrn_reflns_theta_full 25.242
_diffrn_reflns_theta_max 33.181
_diffrn_reflns_theta_min 1.926
_diffrn_source 'micro source 3.0'
_exptl_absorpt_coefficient_mu 5.030
_exptl_absorpt_correction_type multi-scan
_exptl_absorpt_process_details 'Sheldrick, G. M., sadabs (2015). Acta Cryst. C71, 3-8.'
_exptl_crystal_colour yellow
_exptl_crystal_density_diffrn 1.576
_exptl_crystal_description needle
_exptl_crystal_F_000 560
_exptl_crystal_size_max 0.343
_exptl_crystal_size_mid 0.070
_exptl_crystal_size_min 0.034
_exptl_transmission_factor_max 0.5659
_exptl_transmission_factor_min 0.4553
_refine_diff_density_max 2.374
_refine_diff_density_min -1.877
_refine_diff_density_rms 0.113
_refine_ls_extinction_method none
_refine_ls_goodness_of_fit_ref 1.088
_refine_ls_hydrogen_treatment mixed
_refine_ls_matrix_type full
_refine_ls_number_parameters 331
_refine_ls_number_reflns 8592
_refine_ls_number_restraints 660
_refine_ls_restrained_S_all 1.058
_refine_ls_R_factor_all 0.0328
_refine_ls_R_factor_gt 0.0262
_refine_ls_shift/su_max 0.004
_refine_ls_shift/su_mean 0.000
_refine_ls_structure_factor_coef Fsqd
_refine_ls_weighting_details 'w=1/[\s^2^(Fo^2^)+(0.0187P)^2^+1.8934P] where P=(Fo^2^+2Fc^2^)/3'
_refine_ls_weighting_scheme calc
_refine_ls_wR_factor_gt 0.0578
_refine_ls_wR_factor_ref 0.0607
_reflns_Friedel_coverage 0.000
_reflns_number_gt 7613
_reflns_number_total 8592
_reflns_threshold_expression 'I > 2\s(I)'
_cod_data_source_file d1dt02626g6.cif
_cod_data_source_block shen11
_cod_depositor_comments 'Adding full bibliography for 7708012--7708016.cif.'
_cod_database_code 7708016
_shelx_shelxl_version_number 2018/3
_shelx_space_group_comment
; 
The symmetry employed for this shelxl refinement is uniquely defined 
by the following loop, which should always be used as a source of 
symmetry information in preference to the above space-group names. 
They are only intended as comments. 
;
_shelx_estimated_absorpt_t_min 0.277
_shelx_estimated_absorpt_t_max 0.848
_publcif_funding_html
;
;

loop_
_space_group_symop_operation_xyz
'x, y, z'
'-x, -y, -z'

loop_
_atom_site_label
_atom_site_type_symbol
_atom_site_fract_x
_atom_site_fract_y
_atom_site_fract_z
_atom_site_U_iso_or_equiv
_atom_site_adp_type
_atom_site_occupancy
_atom_site_site_symmetry_order
_atom_site_calc_flag
_atom_site_refinement_flags_posn
_atom_site_refinement_flags_adp
_atom_site_refinement_flags_occupancy
_atom_site_disorder_assembly
_atom_site_disorder_group
Re1 Re 0.78350(2) 0.19658(2) 0.51839(2) 0.02893(3) Uani 1 1 d . U . . .
O1 O 1.050(3) 0.220(4) 0.303(3) 0.052(4) Uani 0.56(18) 1 d D U P A 1
O1' O 1.032(5) 0.215(6) 0.290(3) 0.056(6) Uani 0.44(18) 1 d D U P A 2
O2 O 0.9692(2) 0.1576(2) 0.6849(2) 0.0471(5) Uani 1 1 d . U . . .
O3 O 0.7857(2) -0.09021(19) 0.5350(2) 0.0469(5) Uani 1 1 d . U . . .
N1 N 0.5745(3) 0.2502(2) 0.7552(2) 0.0349(5) Uani 1 1 d . U . . .
N2 N 0.5949(2) 0.18913(19) 0.66552(19) 0.0285(4) Uani 1 1 d . U . . .
N3 N 0.4854(2) 0.1176(2) 0.6792(2) 0.0320(4) Uani 1 1 d . U . . .
N4 N 0.7606(2) 0.4007(2) 0.4956(2) 0.0301(4) Uani 1 1 d . U . . .
N5 N 0.6461(2) 0.2491(2) 0.40646(19) 0.0289(4) Uani 1 1 d . U . . .
C1 C 0.4458(3) 0.2169(3) 0.8299(2) 0.0382(6) Uani 1 1 d D U . . .
C2 C 0.3909(3) 0.1340(3) 0.7821(2) 0.0347(5) Uani 1 1 d D U . . .
C3 C 0.2506(3) 0.0712(3) 0.8246(3) 0.0463(7) Uani 1 1 d D U . . .
H3X H 0.261611 -0.020023 0.856466 0.06(2) Uiso 0.565(5) 1 calc R . P B 1
H3Y H 0.214287 0.079310 0.755263 0.05(2) Uiso 0.565(5) 1 calc R . P B 1
H3Z H 0.236643 0.041162 0.756655 0.027(18) Uiso 0.435(5) 1 calc R . P B 2
H3V H 0.178209 0.135918 0.845723 0.031(19) Uiso 0.435(5) 1 calc R . P B 2
C4 C 0.1453(6) 0.1284(7) 0.9217(4) 0.070(2) Uani 0.565(5) 1 d D U P B 1
H4A H 0.050138 0.115661 0.919514 0.084 Uiso 0.565(5) 1 calc R U P B 1
H4B H 0.161404 0.220539 0.905144 0.084 Uiso 0.565(5) 1 calc R U P B 1
C5 C 0.1562(6) 0.0686(9) 1.0468(5) 0.076(2) Uani 0.565(5) 1 d D U P B 1
H5A H 0.096122 0.118458 1.103454 0.091 Uiso 0.565(5) 1 calc R U P B 1
H5B H 0.115731 -0.017168 1.069777 0.091 Uiso 0.565(5) 1 calc R U P B 1
C6 C 0.2989(7) 0.0560(6) 1.0675(6) 0.0557(18) Uani 0.565(5) 1 d D U P B 1
H6A H 0.289844 0.003743 1.148567 0.067 Uiso 0.565(5) 1 calc R U P B 1
H6B H 0.362822 0.011311 1.008024 0.067 Uiso 0.565(5) 1 calc R U P B 1
C7 C 0.3620(6) 0.1833(5) 1.0568(4) 0.0362(11) Uani 0.565(5) 1 d D U P B 1
H7A H 0.456730 0.169393 1.065271 0.043 Uiso 0.565(5) 1 calc R U P B 1
H7B H 0.304897 0.222900 1.123252 0.043 Uiso 0.565(5) 1 calc R U P B 1
C8 C 0.3704(10) 0.2734(6) 0.9371(3) 0.0444(19) Uani 0.565(5) 1 d D U P B 1
H8A H 0.274897 0.297262 0.934120 0.053 Uiso 0.565(5) 1 calc R U P B 1
H8B H 0.418887 0.351426 0.932322 0.053 Uiso 0.565(5) 1 calc R U P B 1
C4' C 0.2274(8) -0.0400(5) 0.9320(4) 0.0451(18) Uani 0.435(5) 1 d D U P B 2
H4'A H 0.267775 -0.116850 0.902130 0.054 Uiso 0.435(5) 1 calc R U P B 2
H4'B H 0.125941 -0.053679 0.968430 0.054 Uiso 0.435(5) 1 calc R U P B 2
C5' C 0.2887(8) -0.0263(7) 1.0305(5) 0.0476(18) Uani 0.435(5) 1 d D U P B 2
H5'A H 0.274054 -0.106630 1.091143 0.057 Uiso 0.435(5) 1 calc R U P B 2
H5'B H 0.390384 -0.013943 0.994386 0.057 Uiso 0.435(5) 1 calc R U P B 2
C6' C 0.2293(13) 0.0815(6) 1.0949(7) 0.059(3) Uani 0.435(5) 1 d D U P B 2
H6'A H 0.259070 0.066523 1.168298 0.070 Uiso 0.435(5) 1 calc R U P B 2
H6'B H 0.126711 0.073624 1.121763 0.070 Uiso 0.435(5) 1 calc R U P B 2
C7' C 0.2636(14) 0.2188(8) 1.0306(10) 0.106(5) Uani 0.435(5) 1 d D U P B 2
H7'A H 0.197426 0.245294 0.983468 0.127 Uiso 0.435(5) 1 calc R U P B 2
H7'B H 0.240287 0.269154 1.093840 0.127 Uiso 0.435(5) 1 calc R U P B 2
C8' C 0.4074(12) 0.2620(15) 0.9465(8) 0.062(4) Uani 0.435(5) 1 d D U P B 2
H8'A H 0.410144 0.355638 0.928352 0.074 Uiso 0.435(5) 1 calc R U P B 2
H8'B H 0.477743 0.230550 0.988240 0.074 Uiso 0.435(5) 1 calc R U P B 2
C9 C 0.8184(3) 0.4721(3) 0.5467(3) 0.0342(5) Uani 1 1 d . U . . .
H9A H 0.869212 0.431379 0.599547 0.041 Uiso 1 1 calc R U . . .
C10 C 0.8068(3) 0.6027(3) 0.5251(3) 0.0368(6) Uani 1 1 d . U . . .
H10A H 0.849474 0.650488 0.562161 0.044 Uiso 1 1 calc R U . . .
C11 C 0.7320(3) 0.6625(3) 0.4490(3) 0.0374(6) Uani 1 1 d . U . . .
H11A H 0.724101 0.752096 0.431887 0.045 Uiso 1 1 calc R U . . .
C12 C 0.6688(3) 0.5900(2) 0.3978(3) 0.0349(5) Uani 1 1 d . U . . .
H12A H 0.615109 0.629315 0.346893 0.042 Uiso 1 1 calc R U . . .
C13 C 0.6849(3) 0.4590(2) 0.4221(2) 0.0306(5) Uani 1 1 d . U . . .
C14 C 0.6218(3) 0.3749(2) 0.3719(2) 0.0302(5) Uani 1 1 d . U . . .
C15 C 0.5408(3) 0.4186(3) 0.2952(3) 0.0381(6) Uani 1 1 d . U . . .
H15A H 0.525615 0.506689 0.271505 0.046 Uiso 1 1 calc R U . . .
C16 C 0.4827(4) 0.3323(3) 0.2537(3) 0.0424(7) Uani 1 1 d . U . . .
H16A H 0.428137 0.360307 0.200708 0.051 Uiso 1 1 calc R U . . .
C17 C 0.5060(3) 0.2043(3) 0.2913(3) 0.0394(6) Uani 1 1 d . U . . .
H17A H 0.467036 0.143299 0.264592 0.047 Uiso 1 1 calc R U . . .
C18 C 0.5860(3) 0.1662(3) 0.3676(2) 0.0346(5) Uani 1 1 d . U . . .
H18A H 0.599442 0.078234 0.393951 0.042 Uiso 1 1 calc R U . . .
C19 C 0.9457(3) 0.2103(3) 0.3804(3) 0.0393(6) Uani 1 1 d D U . . .
C20 C 0.9001(3) 0.1706(3) 0.6230(3) 0.0341(5) Uani 1 1 d . U . . .
C21 C 0.7846(3) 0.0172(3) 0.5307(3) 0.0345(5) Uani 1 1 d . U . . .

loop_
_atom_site_aniso_label
_atom_site_aniso_U_11
_atom_site_aniso_U_22
_atom_site_aniso_U_33
_atom_site_aniso_U_23
_atom_site_aniso_U_13
_atom_site_aniso_U_12
Re1 0.03287(5) 0.01888(5) 0.03152(5) -0.00733(3) -0.00209(4) -0.00507(3)
O1 0.039(5) 0.071(6) 0.039(6) -0.020(5) 0.004(4) -0.011(6)
O1' 0.040(6) 0.080(12) 0.044(6) -0.012(6) -0.003(5) -0.008(6)
O2 0.0437(12) 0.0460(13) 0.0493(13) -0.0011(10) -0.0145(10) -0.0100(10)
O3 0.0469(12) 0.0227(9) 0.0717(16) -0.0167(10) -0.0143(11) 0.0009(8)
N1 0.0457(13) 0.0286(11) 0.0295(10) -0.0104(8) -0.0053(9) -0.0087(9)
N2 0.0364(11) 0.0191(9) 0.0277(10) -0.0063(7) -0.0043(8) -0.0053(8)
N3 0.0382(11) 0.0219(9) 0.0321(11) -0.0076(8) -0.0020(9) -0.0084(8)
N4 0.0342(10) 0.0219(9) 0.0309(10) -0.0076(8) -0.0018(8) -0.0076(8)
N5 0.0350(10) 0.0206(9) 0.0281(10) -0.0074(7) -0.0021(8) -0.0067(8)
C1 0.0489(16) 0.0313(13) 0.0294(12) -0.0097(10) -0.0003(11) -0.0096(11)
C2 0.0429(14) 0.0259(12) 0.0294(12) -0.0055(9) -0.0002(10) -0.0097(10)
C3 0.0472(16) 0.0433(17) 0.0430(16) -0.0099(13) -0.0015(13) -0.0178(14)
C4 0.043(3) 0.084(5) 0.076(4) -0.013(4) -0.008(3) -0.009(3)
C5 0.056(4) 0.122(7) 0.037(3) 0.000(4) 0.004(3) -0.051(4)
C6 0.068(4) 0.062(4) 0.028(3) 0.004(3) -0.006(3) -0.019(4)
C7 0.036(2) 0.050(3) 0.0205(18) -0.0111(18) -0.0022(17) -0.005(2)
C8 0.055(5) 0.046(4) 0.030(3) -0.017(2) -0.004(2) -0.006(3)
C4' 0.060(4) 0.035(3) 0.030(3) -0.010(2) 0.012(3) -0.030(3)
C5' 0.050(4) 0.039(4) 0.041(3) 0.002(3) -0.001(3) -0.007(3)
C6' 0.080(7) 0.049(4) 0.035(4) -0.009(3) 0.003(4) -0.015(4)
C7' 0.135(9) 0.066(5) 0.073(7) -0.030(5) 0.048(7) -0.031(6)
C8' 0.052(6) 0.081(8) 0.055(5) -0.046(5) 0.008(4) -0.025(5)
C9 0.0370(13) 0.0252(12) 0.0398(14) -0.0092(10) -0.0074(11) -0.0081(10)
C10 0.0401(14) 0.0246(12) 0.0464(15) -0.0123(11) -0.0084(12) -0.0100(10)
C11 0.0431(14) 0.0196(11) 0.0490(16) -0.0107(10) -0.0095(12) -0.0064(10)
C12 0.0404(14) 0.0222(11) 0.0412(14) -0.0072(10) -0.0097(11) -0.0044(10)
C13 0.0369(12) 0.0216(11) 0.0315(12) -0.0083(9) -0.0042(10) -0.0068(9)
C14 0.0354(12) 0.0215(10) 0.0300(11) -0.0070(9) -0.0017(9) -0.0075(9)
C15 0.0471(15) 0.0256(12) 0.0413(15) -0.0064(11) -0.0116(12) -0.0080(11)
C16 0.0527(17) 0.0343(14) 0.0436(16) -0.0079(12) -0.0173(13) -0.0097(13)
C17 0.0521(17) 0.0301(13) 0.0366(14) -0.0111(11) -0.0087(12) -0.0130(12)
C18 0.0449(14) 0.0240(11) 0.0322(12) -0.0099(9) -0.0028(11) -0.0092(10)
C19 0.0382(14) 0.0369(15) 0.0370(14) -0.0096(11) -0.0008(11) -0.0046(11)
C20 0.0346(12) 0.0262(12) 0.0370(13) -0.0043(10) -0.0045(10) -0.0079(10)
C21 0.0330(12) 0.0241(11) 0.0438(15) -0.0109(10) -0.0051(11) -0.0012(9)

loop_
_atom_type_symbol
_atom_type_description
_atom_type_scat_dispersion_real
_atom_type_scat_dispersion_imag
_atom_type_scat_source
C C 0.0033 0.0016 'International Tables Vol C Tables 4.2.6.8 and 6.1.1.4'
H H 0.0000 0.0000 'International Tables Vol C Tables 4.2.6.8 and 6.1.1.4'
N N 0.0061 0.0033 'International Tables Vol C Tables 4.2.6.8 and 6.1.1.4'
O O 0.0106 0.0060 'International Tables Vol C Tables 4.2.6.8 and 6.1.1.4'
Re Re -1.0185 7.2310 'International Tables Vol C Tables 4.2.6.8 and 6.1.1.4'

loop_
_geom_angle_atom_site_label_1
_geom_angle_atom_site_label_2
_geom_angle_atom_site_label_3
_geom_angle
_geom_angle_site_symmetry_1
_geom_angle_site_symmetry_3
_geom_angle_publ_flag
C21 Re1 C19 89.42(13) . . ?
C21 Re1 C20 88.62(12) . . ?
C19 Re1 C20 90.35(14) . . ?
C21 Re1 N2 92.45(10) . . ?
C19 Re1 N2 176.25(11) . . ?
C20 Re1 N2 92.94(12) . . ?
C21 Re1 N4 172.88(11) . . ?
C19 Re1 N4 92.41(11) . . ?
C20 Re1 N4 98.24(10) . . ?
N2 Re1 N4 85.35(8) . . ?
C21 Re1 N5 98.22(11) . . ?
C19 Re1 N5 92.01(13) . . ?
C20 Re1 N5 172.78(10) . . ?
N2 Re1 N5 84.50(10) . . ?
N4 Re1 N5 74.85(8) . . ?
N2 N1 C1 105.7(2) . . ?
N1 N2 N3 112.5(2) . . ?
N1 N2 Re1 124.61(17) . . ?
N3 N2 Re1 122.88(16) . . ?
C2 N3 N2 105.6(2) . . ?
C9 N4 C13 118.7(2) . . ?
C9 N4 Re1 124.4(2) . . ?
C13 N4 Re1 116.90(16) . . ?
C18 N5 C14 118.2(2) . . ?
C18 N5 Re1 124.75(19) . . ?
C14 N5 Re1 117.02(17) . . ?
N1 C1 C2 107.9(2) . . ?
N1 C1 C8' 114.9(5) . . ?
C2 C1 C8' 136.6(5) . . ?
N1 C1 C8 125.1(5) . . ?
C2 C1 C8 126.6(5) . . ?
N3 C2 C1 108.3(2) . . ?
N3 C2 C3 120.7(2) . . ?
C1 C2 C3 130.9(3) . . ?
C2 C3 C4 112.7(4) . . ?
C2 C3 C4' 116.1(3) . . ?
C2 C3 H3X 109.1 . . ?
C4 C3 H3X 109.1 . . ?
C2 C3 H3Y 109.1 . . ?
C4 C3 H3Y 109.1 . . ?
H3X C3 H3Y 107.8 . . ?
C2 C3 H3Z 108.3 . . ?
C4' C3 H3Z 108.3 . . ?
C2 C3 H3V 108.3 . . ?
C4' C3 H3V 108.3 . . ?
H3Z C3 H3V 107.4 . . ?
C3 C4 C5 111.7(5) . . ?
C3 C4 H4A 109.3 . . ?
C5 C4 H4A 109.3 . . ?
C3 C4 H4B 109.3 . . ?
C5 C4 H4B 109.3 . . ?
H4A C4 H4B 107.9 . . ?
C6 C5 C4 119.3(5) . . ?
C6 C5 H5A 107.5 . . ?
C4 C5 H5A 107.5 . . ?
C6 C5 H5B 107.5 . . ?
C4 C5 H5B 107.5 . . ?
H5A C5 H5B 107.0 . . ?
C7 C6 C5 112.9(6) . . ?
C7 C6 H6A 109.0 . . ?
C5 C6 H6A 109.0 . . ?
C7 C6 H6B 109.0 . . ?
C5 C6 H6B 109.0 . . ?
H6A C6 H6B 107.8 . . ?
C6 C7 C8 112.4(5) . . ?
C6 C7 H7A 109.1 . . ?
C8 C7 H7A 109.1 . . ?
C6 C7 H7B 109.1 . . ?
C8 C7 H7B 109.1 . . ?
H7A C7 H7B 107.9 . . ?
C1 C8 C7 113.0(4) . . ?
C1 C8 H8A 109.0 . . ?
C7 C8 H8A 109.0 . . ?
C1 C8 H8B 109.0 . . ?
C7 C8 H8B 109.0 . . ?
H8A C8 H8B 107.8 . . ?
C3 C4' C5' 116.0(4) . . ?
C3 C4' H4'A 108.3 . . ?
C5' C4' H4'A 108.3 . . ?
C3 C4' H4'B 108.3 . . ?
C5' C4' H4'B 108.3 . . ?
H4'A C4' H4'B 107.4 . . ?
C6' C5' C4' 115.8(7) . . ?
C6' C5' H5'A 108.3 . . ?
C4' C5' H5'A 108.3 . . ?
C6' C5' H5'B 108.3 . . ?
C4' C5' H5'B 108.3 . . ?
H5'A C5' H5'B 107.4 . . ?
C5' C6' C7' 120.5(7) . . ?
C5' C6' H6'A 107.2 . . ?
C7' C6' H6'A 107.2 . . ?
C5' C6' H6'B 107.2 . . ?
C7' C6' H6'B 107.2 . . ?
H6'A C6' H6'B 106.8 . . ?
C8' C7' C6' 123.3(12) . . ?
C8' C7' H7'A 106.5 . . ?
C6' C7' H7'A 106.5 . . ?
C8' C7' H7'B 106.5 . . ?
C6' C7' H7'B 106.5 . . ?
H7'A C7' H7'B 106.5 . . ?
C1 C8' C7' 113.5(7) . . ?
C1 C8' H8'A 108.9 . . ?
C7' C8' H8'A 108.9 . . ?
C1 C8' H8'B 108.9 . . ?
C7' C8' H8'B 108.9 . . ?
H8'A C8' H8'B 107.7 . . ?
N4 C9 C10 122.5(3) . . ?
N4 C9 H9A 118.7 . . ?
C10 C9 H9A 118.7 . . ?
C11 C10 C9 119.0(3) . . ?
C11 C10 H10A 120.5 . . ?
C9 C10 H10A 120.5 . . ?
C10 C11 C12 119.2(3) . . ?
C10 C11 H11A 120.4 . . ?
C12 C11 H11A 120.4 . . ?
C11 C12 C13 119.2(3) . . ?
C11 C12 H12A 120.4 . . ?
C13 C12 H12A 120.4 . . ?
N4 C13 C12 121.3(2) . . ?
N4 C13 C14 115.7(2) . . ?
C12 C13 C14 123.0(3) . . ?
N5 C14 C15 121.4(2) . . ?
N5 C14 C13 115.3(2) . . ?
C15 C14 C13 123.3(2) . . ?
C16 C15 C14 119.6(3) . . ?
C16 C15 H15A 120.2 . . ?
C14 C15 H15A 120.2 . . ?
C17 C16 C15 118.5(3) . . ?
C17 C16 H16A 120.8 . . ?
C15 C16 H16A 120.8 . . ?
C18 C17 C16 119.6(3) . . ?
C18 C17 H17A 120.2 . . ?
C16 C17 H17A 120.2 . . ?
N5 C18 C17 122.7(3) . . ?
N5 C18 H18A 118.7 . . ?
C17 C18 H18A 118.7 . . ?
O1' C19 Re1 171(4) . . ?
O1 C19 Re1 174(3) . . ?
O2 C20 Re1 178.7(2) . . ?
O3 C21 Re1 178.3(3) . . ?

loop_
_geom_bond_atom_site_label_1
_geom_bond_atom_site_label_2
_geom_bond_distance
_geom_bond_site_symmetry_2
_geom_bond_publ_flag
Re1 C21 1.917(3) . ?
Re1 C19 1.920(3) . ?
Re1 C20 1.933(3) . ?
Re1 N2 2.150(2) . ?
Re1 N4 2.173(2) . ?
Re1 N5 2.176(3) . ?
O1 C19 1.160(5) . ?
O1' C19 1.160(5) . ?
O2 C20 1.146(4) . ?
O3 C21 1.153(3) . ?
N1 N2 1.337(3) . ?
N1 C1 1.351(4) . ?
N2 N3 1.345(3) . ?
N3 C2 1.343(3) . ?
N4 C9 1.344(3) . ?
N4 C13 1.363(4) . ?
N5 C18 1.353(3) . ?
N5 C14 1.363(3) . ?
C1 C2 1.393(4) . ?
C1 C8' 1.508(4) . ?
C1 C8 1.508(3) . ?
C2 C3 1.507(3) . ?
C3 C4 1.525(3) . ?
C3 C4' 1.527(3) . ?
C3 H3X 0.9900 . ?
C3 H3Y 0.9900 . ?
C3 H3Z 0.9900 . ?
C3 H3V 0.9900 . ?
C4 C5 1.527(3) . ?
C4 H4A 0.9900 . ?
C4 H4B 0.9900 . ?
C5 C6 1.527(3) . ?
C5 H5A 0.9900 . ?
C5 H5B 0.9900 . ?
C6 C7 1.526(3) . ?
C6 H6A 0.9900 . ?
C6 H6B 0.9900 . ?
C7 C8 1.526(3) . ?
C7 H7A 0.9900 . ?
C7 H7B 0.9900 . ?
C8 H8A 0.9900 . ?
C8 H8B 0.9900 . ?
C4' C5' 1.527(3) . ?
C4' H4'A 0.9900 . ?
C4' H4'B 0.9900 . ?
C5' C6' 1.526(3) . ?
C5' H5'A 0.9900 . ?
C5' H5'B 0.9900 . ?
C6' C7' 1.526(3) . ?
C6' H6'A 0.9900 . ?
C6' H6'B 0.9900 . ?
C7' C8' 1.526(3) . ?
C7' H7'A 0.9900 . ?
C7' H7'B 0.9900 . ?
C8' H8'A 0.9900 . ?
C8' H8'B 0.9900 . ?
C9 C10 1.385(4) . ?
C9 H9A 0.9500 . ?
C10 C11 1.383(4) . ?
C10 H10A 0.9500 . ?
C11 C12 1.387(4) . ?
C11 H11A 0.9500 . ?
C12 C13 1.393(4) . ?
C12 H12A 0.9500 . ?
C13 C14 1.470(4) . ?
C14 C15 1.396(4) . ?
C15 C16 1.390(4) . ?
C15 H15A 0.9500 . ?
C16 C17 1.388(4) . ?
C16 H16A 0.9500 . ?
C17 C18 1.377(4) . ?
C17 H17A 0.9500 . ?
C18 H18A 0.9500 . ?
